data_4518232
loop_
_publ_author_name
'Ghosh, Sanjib'
'Hossain, Munshi Sahid'
'Chatterjee, Sheelbhadra'
'Rahaman, Sk. Atiur'
'Bandyopadhyay, Subhajit'

_publ_section_title
;
 Light-Gated Modulation of Electronic Mobility of a Dihydropyrene-Based
 Photochromic Coordination Polymer
;
_journal_name_full 'ACS Applied Materials &amp; Interfaces'
_journal_paper_doi 10.1021/acsami.0c17513
_journal_year 2020
_chemical_formula_moiety 'C80 H75 Ag2 N6 O6, C Cl2, C2 H3 N'
_chemical_formula_sum 'C83 H78 Ag2 Cl2 N7 O6'
_chemical_formula_weight 1556.17
_space_group_crystal_system triclinic
_space_group_IT_number 2
_space_group_name_Hall '-P 1'
_space_group_name_H-M_alt 'P -1'
_atom_sites_solution_hydrogens geom
_atom_sites_solution_primary dual
_audit_creation_date 2018-08-31
_audit_creation_method
;
Olex2 1.2
(compiled 2018.05.29 svn.r3508 for OlexSys, GUI svn.r5506)
;
_cell_angle_alpha 75.909(4)
_cell_angle_beta 71.454(4)
_cell_angle_gamma 87.961(4)
_cell_formula_units_Z 2
_cell_length_a 14.7868(7)
_cell_length_b 14.8610(6)
_cell_length_c 18.1967(9)
_cell_measurement_reflns_used 17724
_cell_measurement_temperature 100.00(10)
_cell_measurement_theta_max 27.4480
_cell_measurement_theta_min 2.1440
_cell_volume 3673.1(3)
_computing_cell_refinement 'CrysAlisPro 1.171.38.43f (Rigaku OD, 2015)'
_computing_data_collection 'CrysAlisPro 1.171.38.43f (Rigaku OD, 2015)'
_computing_data_reduction 'CrysAlisPro 1.171.38.43f (Rigaku OD, 2015)'
_computing_molecular_graphics 'Olex2 (Dolomanov et al., 2009)'
_computing_publication_material 'Olex2 (Dolomanov et al., 2009)'
_computing_structure_refinement 'ShelXL (Sheldrick, 2015)'
_computing_structure_solution 'ShelXT (Sheldrick, 2015)'
_diffrn_ambient_environment N~2~
_diffrn_ambient_temperature 100.00(10)
_diffrn_detector 'CCD plate'
_diffrn_detector_area_resol_mean 7.9580
_diffrn_detector_type Eos
_diffrn_measured_fraction_theta_full 0.999
_diffrn_measured_fraction_theta_max 0.898
_diffrn_measurement_details
;
List of Runs (angles in degrees, time in seconds):

  # Type    Start    End  Width  t~exp~   \w     \q     \k     \f   Frames
--------------------------------------------------------------------------
  1  \w    -16.00 111.00   1.00    8.06    --   26.72  77.00 150.00  127
  2  \w    -16.00 111.00   1.00    8.06    --   26.72  77.00  30.00  127
  3  \w    -16.00 111.00   1.00    8.06    --   26.72  77.00 -90.00  127
  4  \w   -119.00 -55.00   1.00    8.06    --  -23.50 178.00-120.00   64
  5  \w     35.00 121.00   1.00    8.06    --   26.72 178.00  30.00   86
  6  \w    -49.00  65.00   1.00    8.06    --   26.72 -57.00  30.00  114
  7  \w    -60.00  -3.00   1.00    8.06    --   26.72 -19.00 150.00   57
  8  \w     35.00 121.00   1.00    8.06    --   26.72 178.00 -90.00   86
;
_diffrn_measurement_device 'four-circle diffractometer'
_diffrn_measurement_device_type 'SuperNova, Dual, Cu at zero, Eos'
_diffrn_measurement_method '\w scans'
_diffrn_orient_matrix_type 'CrysAlisPro convention (1999,Acta A55,543-557)'
_diffrn_orient_matrix_UB_11 0.0281115000
_diffrn_orient_matrix_UB_12 0.0155615000
_diffrn_orient_matrix_UB_13 0.0200164000
_diffrn_orient_matrix_UB_21 0.0388185000
_diffrn_orient_matrix_UB_22 -0.0250014000
_diffrn_orient_matrix_UB_23 -0.0184383000
_diffrn_orient_matrix_UB_31 0.0163743000
_diffrn_orient_matrix_UB_32 0.0394888000
_diffrn_orient_matrix_UB_33 -0.0325229000
_diffrn_radiation_monochromator mirror
_diffrn_radiation_probe x-ray
_diffrn_radiation_type MoK\a
_diffrn_radiation_wavelength 0.71073
_diffrn_reflns_av_R_equivalents 0.0400
_diffrn_reflns_av_unetI/netI 0.0515
_diffrn_reflns_Laue_measured_fraction_full 0.999
_diffrn_reflns_Laue_measured_fraction_max 0.898
_diffrn_reflns_limit_h_max 18
_diffrn_reflns_limit_h_min -18
_diffrn_reflns_limit_k_max 18
_diffrn_reflns_limit_k_min -19
_diffrn_reflns_limit_l_max 22
_diffrn_reflns_limit_l_min -23
_diffrn_reflns_number 41483
_diffrn_reflns_point_group_measured_fraction_full 0.999
_diffrn_reflns_point_group_measured_fraction_max 0.898
_diffrn_reflns_theta_full 25.242
_diffrn_reflns_theta_max 27.725
_diffrn_reflns_theta_min 1.624
_diffrn_source 'micro-focus sealed X-ray tube'
_diffrn_source_type 'SuperNova (Mo) X-ray Source'
_exptl_absorpt_coefficient_mu 0.665
_exptl_absorpt_correction_T_max 1.00000
_exptl_absorpt_correction_T_min 0.44214
_exptl_absorpt_correction_type multi-scan
_exptl_absorpt_process_details
;
CrysAlisPro 1.171.38.43f (Rigaku Oxford Diffraction, 2015)
Empirical absorption correction using spherical harmonics,
 implemented in SCALE3 ABSPACK scaling algorithm.
;
_exptl_crystal_colour red
_exptl_crystal_density_diffrn 1.407
_exptl_crystal_description block
_exptl_crystal_F_000 3605
_exptl_crystal_size_max 0.3
_exptl_crystal_size_mid 0.2
_exptl_crystal_size_min 0.1
_refine_diff_density_max 2.467
_refine_diff_density_min -1.690
_refine_diff_density_rms 0.139
_refine_ls_extinction_method none
_refine_ls_goodness_of_fit_ref 1.067
_refine_ls_hydrogen_treatment constr
_refine_ls_matrix_type full
_refine_ls_number_parameters 893
_refine_ls_number_reflns 15489
_refine_ls_number_restraints 1
_refine_ls_restrained_S_all 1.073
_refine_ls_R_factor_all 0.0804
_refine_ls_R_factor_gt 0.0684
_refine_ls_shift/su_max 0.002
_refine_ls_shift/su_mean 0.000
_refine_ls_structure_factor_coef Fsqd
_refine_ls_weighting_details 'w=1/[\s^2^(Fo^2^)+(0.0686P)^2^+24.8135P] where P=(Fo^2^+2Fc^2^)/3'
_refine_ls_weighting_scheme calc
_refine_ls_wR_factor_gt 0.1769
_refine_ls_wR_factor_ref 0.1846
_reflns_Friedel_coverage 0.000
_reflns_number_gt 13025
_reflns_number_total 15489
_reflns_threshold_expression 'I > 2\s(I)'
_cod_data_source_file am0c17513_si_003.cif
_cod_data_source_block dhp2py-ag
_cod_database_code 4518232
_shelx_shelxl_version_number 2016/6
_chemical_oxdiff_formula 'C H N O Ag'
_shelx_space_group_comment
;
The symmetry employed for this shelxl refinement is uniquely defined
by the following loop, which should always be used as a source of
symmetry information in preference to the above space-group names.
They are only intended as comments.
;
_reflns_odcompleteness_completeness 99.94
_reflns_odcompleteness_iscentric 1
_reflns_odcompleteness_theta 25.63
_olex2_refinement_description
;
1. Fixed Uiso
 At 1.2 times of:
  All C(H) groups
 At 1.5 times of:
  All C(H,H,H) groups
2. Restrained distances
 C02L-C02O
 1.5 with sigma of 0.01
3.a Aromatic/amide H refined with riding coordinates:
 C00K(H00K), C00P(H00P), C00R(H00R), C00S(H00S), C00Y(H00Y), C012(H012),
 C013(H013), C015(H015), C017(H017), C018(H018), C019(H019), C01C(H01C),
 C01E(H01E), C01G(H01G), C01H(H01H), C01J(H01J), C01M(H01M), C01P(H01P),
 C01R(H01R), C01T(H01T), C01W(H01W), C01Y(H01Y), C023(H023), C027(H027),
 C029(H029), C02B(H02S), C02F(H02W)
3.b Idealised Me refined as rotating group:
 C01U(H01A,H01B,H01D), C01X(H01F,H01I,H01K), C01Z(H01L,H01N,H01O), C022(H02A,
 H02B,H02C), C024(H02D,H02E,H02F), C025(H02G,H02H,H02I), C026(H02J,H02K,H02L),
 C028(H02M,H02N,H02O), C02A(H02P,H02Q,H02R), C02D(H02T,H02U,H02V), C02G(H02X,
 H02Y,H), C02H(H02Z,HA,HB), C02I(H02,HC,HD), C02K(H0AA,HE,HF), C02M(H1AA,HG,HH),
  C02O(H2AA,HI,HJ), C1(H1A,H1B,H1C)
;
_olex2_submission_special_instructions 'No special instructions were received'
_oxdiff_exptl_absorpt_empirical_details
;
Empirical correction (ABSPACK) includes:
- Absorption correction using spherical harmonics
- Frame scaling
;
_oxdiff_exptl_absorpt_empirical_full_max 1.880
_oxdiff_exptl_absorpt_empirical_full_min 0.488

loop_
_space_group_symop_operation_xyz
'x, y, z'
'-x, -y, -z'

loop_
_atom_site_label
_atom_site_type_symbol
_atom_site_fract_x
_atom_site_fract_y
_atom_site_fract_z
_atom_site_U_iso_or_equiv
_atom_site_adp_type
_atom_site_occupancy
_atom_site_site_symmetry_order
_atom_site_calc_flag
_atom_site_refinement_flags_posn
_atom_site_refinement_flags_adp
_atom_site_refinement_flags_occupancy
_atom_site_disorder_assembly
_atom_site_disorder_group
Ag01 Ag 1.00951(3) 0.50194(2) 0.37990(2) 0.02063(11) Uani 1 1 d . . . . .
Ag02 Ag 0.26112(3) 0.07939(3) 0.30657(2) 0.02395(12) Uani 1 1 d . . . . .
N003 N 1.0076(3) 0.3499(3) 0.4146(2) 0.0199(9) Uani 1 1 d . . . . .
N004 N 0.9754(3) 0.6414(3) 0.3200(2) 0.0195(9) Uani 1 1 d . . . . .
O005 O 0.0907(3) 0.0077(3) 0.3687(2) 0.0379(10) Uani 1 1 d . . . . .
O006 O 0.8331(4) 0.4157(3) 0.6248(3) 0.0414(11) Uani 1 1 d . . . . .
N007 N 0.0700(3) 0.0151(3) 0.3064(3) 0.0258(10) Uani 1 1 d . . . . .
O008 O 0.8818(4) 0.5179(3) 0.5132(3) 0.0524(14) Uani 1 1 d . . . . .
N009 N 0.3231(3) -0.0592(3) 0.3091(3) 0.0239(9) Uani 1 1 d . . . . .
O00A O -0.0142(3) 0.0091(4) 0.3082(3) 0.0470(12) Uani 1 1 d . . . . .
N00B N 0.2686(3) 0.2301(3) 0.2994(3) 0.0223(9) Uani 1 1 d . . . . .
N00C N 0.8257(4) 0.4528(3) 0.5585(3) 0.0299(11) Uani 1 1 d . . . . .
C00D C 0.8923(4) 0.6494(3) 0.3030(3) 0.0196(10) Uani 1 1 d . . . . .
C00E C 1.0049(4) 0.2980(3) 0.3636(3) 0.0186(10) Uani 1 1 d . . . . .
C00F C 0.3417(4) 0.2333(3) 0.1647(3) 0.0216(10) Uani 1 1 d . . . . .
C00G C 1.0105(4) 0.3895(3) 0.2183(3) 0.0193(10) Uani 1 1 d . . . . .
C00H C 0.9801(3) 0.5905(3) 0.0616(3) 0.0170(9) Uani 1 1 d . . . . .
C00I C 1.0091(4) 0.3483(3) 0.2842(3) 0.0199(10) Uani 1 1 d . . . . .
C00J C 1.0175(4) 0.3960(3) 0.0801(3) 0.0190(10) Uani 1 1 d . . . . .
C00K C 0.9612(3) 0.6842(3) 0.0501(3) 0.0183(10) Uani 1 1 d . . . . .
H00K H 0.953526 0.712057 0.092162 0.022 Uiso 1 1 calc R . . . .
C00L C 0.7981(4) 0.4944(4) 0.3237(3) 0.0226(11) Uani 1 1 d . . . . .
C00M C 1.0068(4) 0.4408(4) 0.1426(3) 0.0192(10) Uani 1 1 d . . . . .
C00N C 0.5922(4) 0.3345(4) 0.2217(3) 0.0224(10) Uani 1 1 d . . . . .
C00O C 0.3770(4) -0.0475(3) 0.0727(3) 0.0196(10) Uani 1 1 d . . . . .
C00P C 0.9991(4) 0.2090(4) 0.5151(3) 0.0263(11) Uani 1 1 d . . . . .
H00P H 0.998134 0.180349 0.566858 0.032 Uiso 1 1 calc R . . . .
C00Q C 0.4972(4) 0.1187(3) 0.0239(3) 0.0188(10) Uani 1 1 d . . . . .
C00R C 1.0049(4) 0.3044(4) 0.4889(3) 0.0234(11) Uani 1 1 d . . . . .
H00R H 1.007075 0.339205 0.524530 0.028 Uiso 1 1 calc R . . . .
C00S C 0.9971(4) 0.2017(4) 0.3865(3) 0.0249(11) Uani 1 1 d . . . . .
H00S H 0.993451 0.167859 0.350607 0.030 Uiso 1 1 calc R . . . .
C00T C 0.7291(4) 0.2424(3) 0.3693(3) 0.0199(10) Uani 1 1 d . . . . .
C00U C 0.8382(4) 0.5651(4) 0.3174(3) 0.0225(11) Uani 1 1 d . . . . .
C00V C 0.4066(4) 0.1083(3) 0.0837(3) 0.0197(10) Uani 1 1 d . . . . .
C00W C 0.5688(4) 0.1661(4) 0.2667(3) 0.0220(10) Uani 1 1 d . . . . .
C00X C 0.7057(4) 0.0733(3) 0.4099(3) 0.0188(10) Uani 1 1 d . . . . .
C00Y C 1.0360(4) 0.3034(4) 0.0856(3) 0.0204(10) Uani 1 1 d . . . . .
H00Y H 1.041585 0.267223 0.133306 0.024 Uiso 1 1 calc R . . . .
C00Z C 0.3728(4) 0.1789(3) 0.1257(3) 0.0210(10) Uani 1 1 d . . . . .
C010 C 0.7502(4) 0.4113(3) 0.3252(3) 0.0214(10) Uani 1 1 d . . . . .
C011 C 0.6297(4) 0.1590(3) 0.3142(3) 0.0201(10) Uani 1 1 d . . . . .
C012 C 0.5615(4) 0.1934(3) 0.0043(3) 0.0210(10) Uani 1 1 d . . . . .
H012 H 0.543752 0.241118 0.030145 0.025 Uiso 1 1 calc R . . . .
C013 C 0.9949(4) 0.1565(4) 0.4630(3) 0.0251(11) Uani 1 1 d . . . . .
H013 H 0.990553 0.091991 0.479183 0.030 Uiso 1 1 calc R . . . .
C014 C 0.4741(4) 0.0132(4) 0.2809(3) 0.0223(11) Uani 1 1 d . . . . .
C015 C 0.6461(4) 0.0778(3) 0.3623(3) 0.0205(10) Uani 1 1 d . . . . .
H015 H 0.616472 0.023088 0.363536 0.025 Uiso 1 1 calc R . . . .
C016 C 0.3478(4) -0.1995(4) 0.0529(3) 0.0231(11) Uani 1 1 d . . . . .
C017 C 0.7625(4) 0.3256(4) 0.3745(3) 0.0229(11) Uani 1 1 d . . . . .
H017 H 0.793869 0.325123 0.411566 0.028 Uiso 1 1 calc R . . . .
C018 C 0.3190(4) -0.1259(4) 0.0892(3) 0.0227(11) Uani 1 1 d . . . . .
H018 H 0.258105 -0.129729 0.126034 0.027 Uiso 1 1 calc R . . . .
C019 C 0.9889(4) 0.5355(4) 0.1320(3) 0.0204(10) Uani 1 1 d . . . . .
H019 H 0.982752 0.562640 0.174233 0.024 Uiso 1 1 calc R . . . .
C01A C 0.4158(4) -0.0700(4) 0.3002(3) 0.0214(10) Uani 1 1 d . . . . .
C01B C 0.5185(4) 0.0835(4) 0.2705(3) 0.0224(11) Uani 1 1 d . . . . .
C01C C 1.0042(4) 0.8059(4) 0.2690(3) 0.0259(12) Uani 1 1 d . . . . .
H01C H 1.043995 0.857982 0.257337 0.031 Uiso 1 1 calc R . . . .
C01D C 0.9532(4) 0.7389(3) -0.0219(3) 0.0191(10) Uani 1 1 d . . . . .
C01E C 1.0290(4) 0.7192(4) 0.3031(3) 0.0231(11) Uani 1 1 d . . . . .
H01E H 1.085908 0.714427 0.315013 0.028 Uiso 1 1 calc R . . . .
C01F C 0.6922(4) 0.4178(3) 0.2766(3) 0.0208(10) Uani 1 1 d . . . . .
C01G C 0.3472(4) 0.0284(4) 0.1044(3) 0.0216(10) Uani 1 1 d . . . . .
H01G H 0.285961 0.026416 0.140383 0.026 Uiso 1 1 calc R . . . .
C01H C 0.7427(4) 0.1559(4) 0.4148(3) 0.0219(10) Uani 1 1 d . . . . .
H01H H 0.777647 0.153177 0.449582 0.026 Uiso 1 1 calc R . . . .
C01I C 0.5182(4) 0.0482(4) -0.0260(3) 0.0242(11) Uani 1 1 d . . . . .
C01J C 0.9193(4) 0.8135(4) 0.2526(3) 0.0280(12) Uani 1 1 d . . . . .
H01J H 0.900653 0.871261 0.229997 0.034 Uiso 1 1 calc R . . . .
O01K O 0.1342(4) 0.0280(6) 0.2441(3) 0.093(3) Uani 1 1 d . . . . .
C01L C 0.3061(4) 0.2841(4) 0.2249(3) 0.0234(11) Uani 1 1 d . . . . .
C01M C 0.6775(4) 0.4994(4) 0.2266(3) 0.0241(11) Uani 1 1 d . . . . .
H01M H 0.706675 0.554313 0.225670 0.029 Uiso 1 1 calc R . . . .
C01N C 0.7234(4) -0.0218(3) 0.4573(3) 0.0216(10) Uani 1 1 d . . . . .
C01O C 0.6902(4) 0.2462(4) 0.3007(3) 0.0270(12) Uani 1 1 d . . . . .
C01P C 0.5819(4) 0.4198(4) 0.1751(3) 0.0288(12) Uani 1 1 d . . . . .
H01P H 0.547196 0.422473 0.140116 0.035 Uiso 1 1 calc R . . . .
C01Q C 0.6339(4) 0.3308(4) 0.2880(3) 0.0266(12) Uani 1 1 d . . . . .
C01R C 0.8622(4) 0.7350(4) 0.2698(3) 0.0251(11) Uani 1 1 d . . . . .
H01R H 0.804364 0.739107 0.259425 0.030 Uiso 1 1 calc R . . . .
C01S C 0.9341(4) 0.8419(3) -0.0343(3) 0.0228(11) Uani 1 1 d . . . . .
C01T C 0.5557(4) 0.2505(4) 0.2191(3) 0.0275(12) Uani 1 1 d . . . . .
H01T H 0.521327 0.251079 0.184101 0.033 Uiso 1 1 calc R . . . .
C01U C 0.8002(4) -0.0161(4) 0.4958(3) 0.0291(12) Uani 1 1 d . . . . .
H01A H 0.858712 0.009506 0.455027 0.044 Uiso 1 1 calc GR . . . .
H01B H 0.810106 -0.077173 0.524064 0.044 Uiso 1 1 calc GR . . . .
H01D H 0.780022 0.022996 0.532464 0.044 Uiso 1 1 calc GR . . . .
C01V C 0.6213(4) 0.5031(4) 0.1780(3) 0.0272(12) Uani 1 1 d . . . . .
C01W C 0.2380(4) 0.2728(4) 0.3593(3) 0.0304(13) Uani 1 1 d . . . . .
H01W H 0.211903 0.236274 0.411075 0.036 Uiso 1 1 calc R . . . .
C01X C 0.7583(4) -0.0867(4) 0.4012(4) 0.0299(12) Uani 1 1 d . . . . .
H01F H 0.710934 -0.093058 0.376685 0.045 Uiso 1 1 calc GR . . . .
H01I H 0.768759 -0.146600 0.431264 0.045 Uiso 1 1 calc GR . . . .
H01K H 0.816907 -0.061260 0.360561 0.045 Uiso 1 1 calc GR . . . .
C01Y C 0.2667(4) -0.1356(4) 0.3289(4) 0.0330(13) Uani 1 1 d . . . . .
H01Y H 0.202215 -0.128517 0.334757 0.040 Uiso 1 1 calc R . . . .
C01Z C 1.0164(4) 0.8977(4) -0.1043(3) 0.0312(13) Uani 1 1 d . . . . .
H01L H 1.075696 0.884169 -0.093723 0.047 Uiso 1 1 calc GR . . . .
H01N H 1.006161 0.962914 -0.110316 0.047 Uiso 1 1 calc GR . . . .
H01O H 1.018860 0.881007 -0.152623 0.047 Uiso 1 1 calc GR . . . .
C020 C 0.4552(5) -0.1573(4) 0.3121(4) 0.0330(13) Uani 1 1 d . . . . .
C021 C 0.2771(4) -0.2821(4) 0.0737(4) 0.0336(14) Uani 1 1 d . . . . .
C022 C 0.8407(4) 0.8594(4) -0.0531(4) 0.0320(13) Uani 1 1 d . . . . .
H02A H 0.845949 0.842057 -0.101708 0.048 Uiso 1 1 calc GR . . . .
H02B H 0.827725 0.924071 -0.059253 0.048 Uiso 1 1 calc GR . . . .
H02C H 0.789636 0.823041 -0.010075 0.048 Uiso 1 1 calc GR . . . .
C023 C 0.2432(5) 0.3671(4) 0.3485(4) 0.0371(15) Uani 1 1 d . . . . .
H023 H 0.222270 0.393786 0.391890 0.045 Uiso 1 1 calc R . . . .
C024 C 0.9268(5) 0.8773(4) 0.0401(4) 0.0371(15) Uani 1 1 d . . . . .
H02D H 0.873887 0.845630 0.084241 0.056 Uiso 1 1 calc GR . . . .
H02E H 0.917341 0.942883 0.029142 0.056 Uiso 1 1 calc GR . . . .
H02F H 0.984726 0.865601 0.053365 0.056 Uiso 1 1 calc GR . . . .
C025 C 0.4655(4) 0.0797(4) -0.0902(3) 0.0285(12) Uani 1 1 d . . . . .
H02G H 0.474913 0.035677 -0.122480 0.043 Uiso 1 1 calc GR . . . .
H02H H 0.490975 0.139773 -0.123605 0.043 Uiso 1 1 calc GR . . . .
H02I H 0.398459 0.082996 -0.063684 0.043 Uiso 1 1 calc GR . . . .
C026 C 0.6291(5) -0.0617(4) 0.5222(3) 0.0355(14) Uani 1 1 d . . . . .
H02J H 0.606139 -0.019399 0.555669 0.053 Uiso 1 1 calc GR . . . .
H02K H 0.639596 -0.120376 0.553973 0.053 Uiso 1 1 calc GR . . . .
H02L H 0.582720 -0.070177 0.497354 0.053 Uiso 1 1 calc GR . . . .
C027 C 0.2995(5) -0.2243(4) 0.3409(4) 0.0381(15) Uani 1 1 d . . . . .
H027 H 0.258286 -0.275673 0.353957 0.046 Uiso 1 1 calc R . . . .
C028 C 0.3203(5) -0.3586(4) 0.0328(4) 0.0374(14) Uani 1 1 d . . . . .
H02M H 0.335257 -0.335836 -0.023965 0.056 Uiso 1 1 calc GR . . . .
H02N H 0.275400 -0.410736 0.051394 0.056 Uiso 1 1 calc GR . . . .
H02O H 0.377585 -0.377576 0.045278 0.056 Uiso 1 1 calc GR . . . .
C029 C 0.3123(5) 0.3802(4) 0.2091(4) 0.0383(15) Uani 1 1 d . . . . .
H029 H 0.337692 0.415994 0.157033 0.046 Uiso 1 1 calc R . . . .
C02A C 0.7795(4) 0.2493(4) 0.2248(4) 0.0337(13) Uani 1 1 d . . . . .
H02P H 0.820595 0.302247 0.215690 0.051 Uiso 1 1 calc GR . . . .
H02Q H 0.758841 0.253938 0.179126 0.051 Uiso 1 1 calc GR . . . .
H02R H 0.813744 0.193637 0.233206 0.051 Uiso 1 1 calc GR . . . .
C02B C 0.3937(5) -0.2349(4) 0.3332(4) 0.0400(15) Uani 1 1 d . . . . .
H02S H 0.417005 -0.294112 0.342079 0.048 Uiso 1 1 calc R . . . .
O02C O 0.7664(6) 0.4245(5) 0.5357(5) 0.109(3) Uani 1 1 d . . . . .
C02D C 0.5433(4) 0.3284(4) 0.3646(4) 0.0336(13) Uani 1 1 d . . . . .
H02T H 0.513526 0.387046 0.358384 0.050 Uiso 1 1 calc GR . . . .
H02U H 0.563084 0.316956 0.411367 0.050 Uiso 1 1 calc GR . . . .
H02V H 0.498606 0.279879 0.370406 0.050 Uiso 1 1 calc GR . . . .
C02E C 0.6001(5) 0.5957(4) 0.1280(4) 0.0373(14) Uani 1 1 d . . . . .
C02F C 0.2801(6) 0.4216(4) 0.2720(4) 0.0467(18) Uani 1 1 d . . . . .
H02W H 0.283233 0.485924 0.262886 0.056 Uiso 1 1 calc R . . . .
C02G C 0.4951(6) 0.6131(5) 0.1642(5) 0.0516(19) Uani 1 1 d . . . . .
H02X H 0.456500 0.563539 0.162406 0.077 Uiso 1 1 calc GR . . . .
H02Y H 0.479949 0.670921 0.134254 0.077 Uiso 1 1 calc GR . . . .
H H 0.482580 0.615695 0.218691 0.077 Uiso 1 1 calc GR . . . .
C02H C 0.2449(5) -0.3232(5) 0.1643(5) 0.052(2) Uani 1 1 d . . . . .
H02Z H 0.299177 -0.344915 0.180451 0.078 Uiso 1 1 calc GR . . . .
HA H 0.199497 -0.374036 0.178037 0.078 Uiso 1 1 calc GR . . . .
HB H 0.215709 -0.276224 0.191158 0.078 Uiso 1 1 calc GR . . . .
C02I C 0.6583(6) 0.6779(5) 0.1306(5) 0.052(2) Uani 1 1 d . . . . .
H02 H 0.643130 0.682535 0.184872 0.079 Uiso 1 1 calc GR . . . .
HC H 0.642823 0.734298 0.098897 0.079 Uiso 1 1 calc GR . . . .
HD H 0.725209 0.668293 0.109646 0.079 Uiso 1 1 calc GR . . . .
Cl02 Cl 0.6676(8) 0.6671(9) 0.4646(7) 0.318(5) Uiso 1 1 d . . . . .
C02K C 0.1911(6) -0.2481(5) 0.0487(7) 0.071(3) Uani 1 1 d . . . . .
H0AA H 0.165517 -0.197286 0.071630 0.107 Uiso 1 1 calc GR . . . .
HE H 0.143319 -0.297774 0.067054 0.107 Uiso 1 1 calc GR . . . .
HF H 0.209911 -0.227825 -0.008551 0.107 Uiso 1 1 calc GR . . . .
C02L C 0.9870(7) 0.4521(5) 0.0100(4) 0.089(4) Uani 1 1 d D . . . .
C02M C 0.6178(9) 0.5910(6) 0.0422(5) 0.084(4) Uani 1 1 d . . . . .
H1AA H 0.683702 0.579371 0.018631 0.126 Uiso 1 1 calc GR . . . .
HG H 0.602757 0.648995 0.012346 0.126 Uiso 1 1 calc GR . . . .
HH H 0.578160 0.541815 0.041299 0.126 Uiso 1 1 calc GR . . . .
Cl1 Cl 0.5672(12) 0.5956(11) 0.4034(10) 0.428(8) Uiso 1 1 d . . . . .
C02O C 0.8713(5) 0.4581(11) 0.0385(5) 0.121(6) Uani 1 1 d D . . . .
H2AA H 0.844818 0.423756 0.093096 0.181 Uiso 1 1 calc GR . . . .
HI H 0.846005 0.432293 0.005207 0.181 Uiso 1 1 calc GR . . . .
HJ H 0.854960 0.521886 0.033892 0.181 Uiso 1 1 calc GR . . . .
C10 C 0.622(2) 0.5460(17) 0.4885(13) 0.195(10) Uani 1 1 d . . . . .
N0AA N 0.6966(13) -0.1223(14) 0.2177(11) 0.180(7) Uiso 1 1 d . . . . .
C1 C 0.7199(16) 0.0545(15) 0.1175(13) 0.188(9) Uiso 1 1 d . . . . .
H1A H 0.771420 0.058065 0.068702 0.282 Uiso 1 1 calc GR . . . .
H1B H 0.731898 0.099473 0.143679 0.282 Uiso 1 1 calc GR . . . .
H1C H 0.661224 0.067227 0.105654 0.282 Uiso 1 1 calc GR . . . .
C2 C 0.7116(15) -0.0486(17) 0.1756(14) 0.166(8) Uiso 1 1 d . . . . .

loop_
_atom_site_aniso_label
_atom_site_aniso_U_11
_atom_site_aniso_U_22
_atom_site_aniso_U_33
_atom_site_aniso_U_23
_atom_site_aniso_U_13
_atom_site_aniso_U_12
Ag01 0.0313(2) 0.01310(19) 0.01869(19) -0.00417(14) -0.00930(15) -0.00032(15)
Ag02 0.0322(2) 0.01313(19) 0.0252(2) -0.00383(15) -0.00764(16) -0.00156(15)
N003 0.029(2) 0.017(2) 0.017(2) -0.0052(16) -0.0117(17) 0.0012(17)
N004 0.026(2) 0.016(2) 0.017(2) -0.0069(16) -0.0061(17) -0.0036(17)
O005 0.046(3) 0.040(3) 0.027(2) -0.0065(18) -0.0126(19) 0.006(2)
O006 0.062(3) 0.027(2) 0.045(3) -0.0008(19) -0.035(2) -0.011(2)
N007 0.027(2) 0.024(2) 0.027(2) -0.0088(19) -0.0071(19) -0.0009(19)
O008 0.076(4) 0.035(3) 0.030(2) -0.0175(19) 0.015(2) -0.026(2)
N009 0.030(2) 0.015(2) 0.031(2) -0.0048(17) -0.0150(19) -0.0020(18)
O00A 0.028(2) 0.058(3) 0.064(3) -0.030(3) -0.016(2) 0.000(2)
N00B 0.026(2) 0.016(2) 0.023(2) -0.0061(17) -0.0034(18) -0.0011(17)
N00C 0.041(3) 0.021(2) 0.032(3) -0.0047(19) -0.016(2) -0.009(2)
C00D 0.025(3) 0.017(2) 0.018(2) -0.0092(19) -0.0051(19) 0.000(2)
C00E 0.024(2) 0.018(2) 0.016(2) -0.0054(19) -0.0104(19) 0.0044(19)
C00F 0.027(3) 0.015(2) 0.021(2) -0.0019(19) -0.007(2) 0.000(2)
C00G 0.025(3) 0.017(2) 0.020(2) -0.0104(19) -0.009(2) 0.0030(19)
C00H 0.017(2) 0.020(2) 0.018(2) -0.0084(19) -0.0074(18) 0.0025(18)
C00I 0.028(3) 0.017(2) 0.021(2) -0.0094(19) -0.014(2) 0.003(2)
C00J 0.027(3) 0.017(2) 0.016(2) -0.0066(18) -0.011(2) 0.004(2)
C00K 0.021(2) 0.020(2) 0.017(2) -0.0089(19) -0.0075(19) 0.0027(19)
C00L 0.022(3) 0.022(3) 0.026(3) -0.009(2) -0.008(2) 0.002(2)
C00M 0.023(2) 0.022(2) 0.016(2) -0.0045(19) -0.0115(19) 0.004(2)
C00N 0.026(3) 0.021(3) 0.022(2) -0.003(2) -0.011(2) 0.000(2)
C00O 0.021(2) 0.019(2) 0.019(2) -0.0032(19) -0.0079(19) 0.0009(19)
C00P 0.036(3) 0.024(3) 0.019(2) -0.001(2) -0.012(2) -0.001(2)
C00Q 0.021(2) 0.017(2) 0.020(2) -0.0055(19) -0.0083(19) 0.0023(19)
C00R 0.034(3) 0.023(3) 0.017(2) -0.006(2) -0.011(2) 0.000(2)
C00S 0.034(3) 0.019(3) 0.028(3) -0.011(2) -0.016(2) 0.003(2)
C00T 0.021(2) 0.019(2) 0.023(2) -0.0067(19) -0.010(2) 0.0018(19)
C00U 0.027(3) 0.018(3) 0.024(3) -0.007(2) -0.009(2) 0.005(2)
C00V 0.024(3) 0.018(2) 0.019(2) -0.0064(19) -0.009(2) 0.0042(19)
C00W 0.025(3) 0.021(3) 0.024(3) -0.007(2) -0.011(2) -0.003(2)
C00X 0.022(2) 0.017(2) 0.016(2) -0.0037(18) -0.0048(19) 0.0011(19)
C00Y 0.026(3) 0.021(3) 0.016(2) -0.0044(19) -0.011(2) 0.003(2)
C00Z 0.025(3) 0.018(2) 0.018(2) -0.0007(19) -0.006(2) -0.001(2)
C010 0.021(2) 0.018(2) 0.026(3) -0.009(2) -0.007(2) -0.0006(19)
C011 0.023(2) 0.019(2) 0.021(2) -0.0061(19) -0.010(2) -0.002(2)
C012 0.026(3) 0.017(2) 0.023(2) -0.0050(19) -0.012(2) 0.003(2)
C013 0.034(3) 0.015(2) 0.030(3) -0.002(2) -0.017(2) 0.000(2)
C014 0.027(3) 0.022(3) 0.022(2) -0.006(2) -0.012(2) 0.003(2)
C015 0.022(2) 0.018(2) 0.022(2) -0.0067(19) -0.006(2) -0.0023(19)
C016 0.022(3) 0.019(2) 0.030(3) -0.001(2) -0.014(2) -0.002(2)
C017 0.025(3) 0.023(3) 0.026(3) -0.008(2) -0.013(2) 0.000(2)
C018 0.019(2) 0.023(3) 0.024(3) -0.005(2) -0.004(2) -0.002(2)
C019 0.027(3) 0.021(2) 0.017(2) -0.0099(19) -0.009(2) 0.002(2)
C01A 0.026(3) 0.018(2) 0.023(2) -0.0058(19) -0.011(2) 0.000(2)
C01B 0.027(3) 0.022(3) 0.022(2) -0.005(2) -0.014(2) 0.003(2)
C01C 0.040(3) 0.014(2) 0.022(3) -0.0060(19) -0.006(2) -0.006(2)
C01D 0.021(2) 0.017(2) 0.021(2) -0.0070(19) -0.0084(19) 0.0023(19)
C01E 0.029(3) 0.023(3) 0.018(2) -0.006(2) -0.006(2) -0.008(2)
C01F 0.022(2) 0.017(2) 0.022(2) -0.0046(19) -0.004(2) -0.0026(19)
C01G 0.019(2) 0.024(3) 0.020(2) -0.005(2) -0.0031(19) 0.000(2)
C01H 0.025(3) 0.022(3) 0.022(2) -0.007(2) -0.012(2) 0.001(2)
C01I 0.021(3) 0.022(3) 0.029(3) -0.008(2) -0.005(2) 0.000(2)
C01J 0.047(3) 0.014(2) 0.023(3) -0.007(2) -0.010(2) 0.006(2)
O01K 0.032(3) 0.208(9) 0.020(2) -0.003(4) -0.003(2) 0.001(4)
C01L 0.028(3) 0.017(2) 0.023(3) -0.006(2) -0.005(2) 0.003(2)
C01M 0.028(3) 0.019(2) 0.024(3) -0.004(2) -0.006(2) -0.004(2)
C01N 0.029(3) 0.016(2) 0.019(2) -0.0007(19) -0.010(2) 0.000(2)
C01O 0.031(3) 0.021(3) 0.031(3) -0.004(2) -0.014(2) -0.003(2)
C01P 0.042(3) 0.024(3) 0.026(3) -0.002(2) -0.020(2) -0.001(2)
C01Q 0.033(3) 0.020(3) 0.032(3) -0.002(2) -0.020(2) -0.003(2)
C01R 0.029(3) 0.023(3) 0.027(3) -0.010(2) -0.010(2) 0.004(2)
C01S 0.033(3) 0.016(2) 0.022(2) -0.0078(19) -0.010(2) 0.004(2)
C01T 0.038(3) 0.025(3) 0.026(3) -0.004(2) -0.020(2) 0.001(2)
C01U 0.039(3) 0.022(3) 0.031(3) -0.001(2) -0.021(3) 0.003(2)
C01V 0.034(3) 0.019(3) 0.027(3) 0.000(2) -0.011(2) -0.001(2)
C01W 0.040(3) 0.024(3) 0.020(3) -0.005(2) 0.000(2) -0.002(2)
C01X 0.039(3) 0.022(3) 0.035(3) -0.011(2) -0.019(3) 0.008(2)
C01Y 0.030(3) 0.022(3) 0.051(4) -0.007(3) -0.019(3) -0.005(2)
C01Z 0.042(3) 0.021(3) 0.030(3) -0.005(2) -0.011(3) -0.003(2)
C020 0.041(3) 0.025(3) 0.037(3) -0.009(2) -0.017(3) 0.002(2)
C021 0.022(3) 0.024(3) 0.057(4) -0.012(3) -0.013(3) -0.005(2)
C022 0.039(3) 0.020(3) 0.039(3) -0.005(2) -0.017(3) 0.010(2)
C023 0.046(4) 0.023(3) 0.035(3) -0.016(2) 0.003(3) -0.005(3)
C024 0.066(4) 0.021(3) 0.031(3) -0.013(2) -0.021(3) 0.012(3)
C025 0.033(3) 0.030(3) 0.026(3) -0.008(2) -0.014(2) 0.005(2)
C026 0.039(3) 0.034(3) 0.025(3) 0.005(2) -0.007(2) -0.001(3)
C027 0.047(4) 0.015(3) 0.056(4) -0.003(3) -0.026(3) -0.004(3)
C028 0.036(3) 0.026(3) 0.056(4) -0.012(3) -0.021(3) -0.009(3)
C029 0.057(4) 0.016(3) 0.027(3) -0.004(2) 0.005(3) 0.000(3)
C02A 0.035(3) 0.032(3) 0.031(3) -0.014(2) -0.001(2) -0.009(3)
C02B 0.051(4) 0.019(3) 0.052(4) -0.004(3) -0.024(3) 0.003(3)
O02C 0.150(7) 0.075(5) 0.120(6) 0.045(4) -0.112(6) -0.070(5)
C02D 0.028(3) 0.036(3) 0.037(3) -0.013(3) -0.009(2) -0.002(2)
C02E 0.053(4) 0.021(3) 0.037(3) 0.004(2) -0.022(3) -0.001(3)
C02F 0.066(5) 0.016(3) 0.045(4) -0.012(3) 0.003(3) -0.003(3)
C02G 0.059(5) 0.028(3) 0.076(5) -0.003(3) -0.042(4) 0.008(3)
C02H 0.046(4) 0.029(3) 0.061(5) -0.008(3) 0.010(3) -0.016(3)
C02I 0.054(4) 0.025(3) 0.071(5) 0.011(3) -0.027(4) -0.006(3)
C02K 0.047(5) 0.038(4) 0.156(10) -0.031(5) -0.064(6) 0.005(3)
C02L 0.235(14) 0.023(4) 0.039(4) -0.019(3) -0.080(6) 0.045(6)
C02M 0.176(11) 0.035(4) 0.039(4) 0.004(3) -0.044(6) 0.027(6)
C02O 0.030(4) 0.300(19) 0.024(4) -0.018(6) -0.007(3) -0.043(7)
C10 0.27(3) 0.19(2) 0.154(18) -0.072(16) -0.085(19) 0.05(2)

loop_
_atom_type_symbol
_atom_type_description
_atom_type_scat_dispersion_real
_atom_type_scat_dispersion_imag
_atom_type_scat_source
C C 0.0033 0.0016 'International Tables Vol C Tables 4.2.6.8 and 6.1.1.4'
H H 0.0000 0.0000 'International Tables Vol C Tables 4.2.6.8 and 6.1.1.4'
N N 0.0061 0.0033 'International Tables Vol C Tables 4.2.6.8 and 6.1.1.4'
O O 0.0106 0.0060 'International Tables Vol C Tables 4.2.6.8 and 6.1.1.4'
Ag Ag -0.8971 1.1015 'International Tables Vol C Tables 4.2.6.8 and 6.1.1.4'
Cl Cl 0.1484 0.1585 'International Tables Vol C Tables 4.2.6.8 and 6.1.1.4'

loop_
_geom_angle_atom_site_label_1
_geom_angle_atom_site_label_2
_geom_angle_atom_site_label_3
_geom_angle
_geom_angle_site_symmetry_1
_geom_angle_site_symmetry_3
_geom_angle_publ_flag
N003 Ag01 N004 157.61(15) . . ?
N009 Ag02 O005 92.02(15) . . ?
N00B Ag02 O005 113.04(15) . . ?
N00B Ag02 N009 153.37(17) . . ?
C00E N003 Ag01 121.6(3) . . ?
C00R N003 Ag01 121.0(3) . . ?
C00R N003 C00E 117.4(4) . . ?
C00D N004 Ag01 117.8(3) . . ?
C01E N004 Ag01 124.5(4) . . ?
C01E N004 C00D 117.6(5) . . ?
N007 O005 Ag02 99.0(3) . . ?
O00A N007 O005 121.3(5) . . ?
O01K N007 O005 118.0(5) . . ?
O01K N007 O00A 120.7(5) . . ?
C01A N009 Ag02 120.9(3) . . ?
C01A N009 C01Y 118.0(5) . . ?
C01Y N009 Ag02 120.6(4) . . ?
C01L N00B Ag02 114.7(3) . . ?
C01W N00B Ag02 128.0(4) . . ?
C01W N00B C01L 117.3(5) . . ?
O006 N00C O008 119.9(5) . . ?
O02C N00C O006 120.9(5) . . ?
O02C N00C O008 119.2(6) . . ?
N004 C00D C00U 117.0(5) . . ?
N004 C00D C01R 121.9(5) . . ?
C01R C00D C00U 121.0(5) . . ?
N003 C00E C00I 116.2(4) . . ?
N003 C00E C00S 122.2(4) . . ?
C00S C00E C00I 121.6(5) . . ?
C00Z C00F C01L 168.4(6) . . ?
C00I C00G C00M 176.4(6) . . ?
C00K C00H C02L 119.5(5) . 2_765 ?
C019 C00H C00K 124.1(4) . . ?
C019 C00H C02L 115.3(5) . 2_765 ?
C00G C00I C00E 178.4(6) . . ?
C00M C00J C02L 114.9(5) . . ?
C00Y C00J C00M 124.4(4) . . ?
C00Y C00J C02L 119.7(5) . . ?
C00H C00K H00K 118.4 . . ?
C00H C00K C01D 123.1(4) . . ?
C01D C00K H00K 118.4 . . ?
C00U C00L C010 175.8(6) . . ?
C00J C00M C00G 120.3(5) . . ?
C019 C00M C00G 118.8(4) . . ?
C019 C00M C00J 120.9(4) . . ?
C01P C00N C01Q 118.7(5) . . ?
C01P C00N C01T 124.5(5) . . ?
C01T C00N C01Q 116.2(5) . . ?
C018 C00O C01G 123.5(5) . . ?
C018 C00O C01I 119.0(5) . 2_655 ?
C01G C00O C01I 117.0(4) . 2_655 ?
C00R C00P H00P 120.6 . . ?
C00R C00P C013 118.8(5) . . ?
C013 C00P H00P 120.6 . . ?
C00V C00Q C01I 116.2(4) . . ?
C012 C00Q C00V 124.1(5) . . ?
C012 C00Q C01I 119.4(4) . . ?
N003 C00R C00P 123.4(5) . . ?
N003 C00R H00R 118.3 . . ?
C00P C00R H00R 118.3 . . ?
C00E C00S H00S 120.3 . . ?
C013 C00S C00E 119.4(5) . . ?
C013 C00S H00S 120.3 . . ?
C017 C00T C01H 123.7(5) . . ?
C017 C00T C01O 116.7(5) . . ?
C01H C00T C01O 118.9(4) . . ?
C00L C00U C00D 174.8(6) . . ?
C00Q C00V C00Z 121.0(5) . . ?
C01G C00V C00Q 121.4(5) . . ?
C01G C00V C00Z 117.6(5) . . ?
C011 C00W C01B 118.2(5) . . ?
C01T C00W C011 121.6(5) . . ?
C01T C00W C01B 120.2(5) . . ?
C015 C00X C01N 118.6(4) . . ?
C01H C00X C015 118.8(5) . . ?
C01H C00X C01N 122.6(5) . . ?
C00J C00Y H00Y 118.6 . . ?
C00J C00Y C01D 122.8(5) . 2_765 ?
C01D C00Y H00Y 118.6 2_765 . ?
C00F C00Z C00V 175.8(5) . . ?
C017 C010 C00L 119.9(5) . . ?
C01F C010 C00L 118.5(5) . . ?
C01F C010 C017 121.6(5) . . ?
C00W C011 C01O 116.1(4) . . ?
C015 C011 C00W 124.6(5) . . ?
C015 C011 C01O 118.8(5) . . ?
C00Q C012 H012 118.7 . . ?
C00Q C012 C016 122.5(5) . 2_655 ?
C016 C012 H012 118.7 2_655 . ?
C00P C013 H013 120.6 . . ?
C00S C013 C00P 118.8(5) . . ?
C00S C013 H013 120.6 . . ?
C01B C014 C01A 174.9(6) . . ?
C00X C015 H015 118.4 . . ?
C011 C015 C00X 123.2(5) . . ?
C011 C015 H015 118.4 . . ?
C012 C016 C021 122.1(5) 2_655 . ?
C018 C016 C012 119.0(5) . 2_655 ?
C018 C016 C021 118.9(5) . . ?
C00T C017 C010 121.7(5) . . ?
C00T C017 H017 119.2 . . ?
C010 C017 H017 119.2 . . ?
C00O C018 C016 123.0(5) . . ?
C00O C018 H018 118.5 . . ?
C016 C018 H018 118.5 . . ?
C00H C019 C00M 123.1(4) . . ?
C00H C019 H019 118.5 . . ?
C00M C019 H019 118.5 . . ?
N009 C01A C014 116.7(5) . . ?
N009 C01A C020 122.7(5) . . ?
C020 C01A C014 120.6(5) . . ?
C014 C01B C00W 174.2(5) . . ?
C01E C01C H01C 120.7 . . ?
C01J C01C H01C 120.7 . . ?
C01J C01C C01E 118.5(5) . . ?
C00K C01D C00Y 118.6(5) . 2_765 ?
C00K C01D C01S 122.7(4) . . ?
C00Y C01D C01S 118.8(4) 2_765 . ?
N004 C01E C01C 123.5(5) . . ?
N004 C01E H01E 118.3 . . ?
C01C C01E H01E 118.3 . . ?
C010 C01F C01Q 116.2(4) . . ?
C01M C01F C010 124.5(5) . . ?
C01M C01F C01Q 118.9(5) . . ?
C00O C01G C00V 122.0(5) . . ?
C00O C01G H01G 119.0 . . ?
C00V C01G H01G 119.0 . . ?
C00T C01H H01H 118.8 . . ?
C00X C01H C00T 122.4(5) . . ?
C00X C01H H01H 118.8 . . ?
C00O C01I C01I 110.3(5) 2_655 2_655 ?
C00O C01I C025 106.0(4) 2_655 . ?
C00Q C01I C00O 113.0(4) . 2_655 ?
C00Q C01I C01I 110.5(5) . 2_655 ?
C00Q C01I C025 106.2(4) . . ?
C01I C01I C025 110.7(5) 2_655 . ?
C01C C01J H01J 120.3 . . ?
C01C C01J C01R 119.4(5) . . ?
C01R C01J H01J 120.3 . . ?
N00B C01L C00F 114.0(4) . . ?
N00B C01L C029 122.3(5) . . ?
C029 C01L C00F 123.6(5) . . ?
C01F C01M H01M 118.5 . . ?
C01F C01M C01V 123.0(5) . . ?
C01V C01M H01M 118.5 . . ?
C00X C01N C01X 109.7(4) . . ?
C00X C01N C026 108.4(4) . . ?
C01U C01N C00X 112.0(4) . . ?
C01U C01N C01X 107.1(5) . . ?
C01U C01N C026 109.9(4) . . ?
C01X C01N C026 109.8(5) . . ?
C00T C01O C011 112.0(4) . . ?
C00T C01O C02A 106.1(5) . . ?
C011 C01O C02A 107.2(4) . . ?
C01Q C01O C00T 110.6(5) . . ?
C01Q C01O C011 110.4(5) . . ?
C01Q C01O C02A 110.5(5) . . ?
C00N C01P H01P 118.4 . . ?
C00N C01P C01V 123.2(5) . . ?
C01V C01P H01P 118.4 . . ?
C00N C01Q C01F 113.5(4) . . ?
C00N C01Q C02D 104.2(4) . . ?
C01F C01Q C02D 105.5(5) . . ?
C01O C01Q C00N 111.4(5) . . ?
C01O C01Q C01F 111.0(5) . . ?
C01O C01Q C02D 110.9(5) . . ?
C00D C01R H01R 120.5 . . ?
C01J C01R C00D 119.0(5) . . ?
C01J C01R H01R 120.5 . . ?
C01D C01S C01Z 109.4(4) . . ?
C01D C01S C022 109.5(4) . . ?
C01D C01S C024 112.1(4) . . ?
C01Z C01S C024 107.7(5) . . ?
C022 C01S C01Z 109.5(5) . . ?
C022 C01S C024 108.5(5) . . ?
C00N C01T H01T 118.8 . . ?
C00W C01T C00N 122.4(5) . . ?
C00W C01T H01T 118.8 . . ?
C01N C01U H01A 109.5 . . ?
C01N C01U H01B 109.5 . . ?
C01N C01U H01D 109.5 . . ?
H01A C01U H01B 109.5 . . ?
H01A C01U H01D 109.5 . . ?
H01B C01U H01D 109.5 . . ?
C01M C01V C01P 118.9(5) . . ?
C01M C01V C02E 121.7(5) . . ?
C01P C01V C02E 119.3(5) . . ?
N00B C01W H01W 118.2 . . ?
N00B C01W C023 123.6(5) . . ?
C023 C01W H01W 118.2 . . ?
C01N C01X H01F 109.5 . . ?
C01N C01X H01I 109.5 . . ?
C01N C01X H01K 109.5 . . ?
H01F C01X H01I 109.5 . . ?
H01F C01X H01K 109.5 . . ?
H01I C01X H01K 109.5 . . ?
N009 C01Y H01Y 118.4 . . ?
N009 C01Y C027 123.2(6) . . ?
C027 C01Y H01Y 118.4 . . ?
C01S C01Z H01L 109.5 . . ?
C01S C01Z H01N 109.5 . . ?
C01S C01Z H01O 109.5 . . ?
H01L C01Z H01N 109.5 . . ?
H01L C01Z H01O 109.5 . . ?
H01N C01Z H01O 109.5 . . ?
C02B C020 C01A 117.3(6) . . ?
C028 C021 C016 112.7(5) . . ?
C028 C021 C02H 108.3(5) . . ?
C02H C021 C016 108.9(5) . . ?
C02K C021 C016 109.0(5) . . ?
C02K C021 C028 108.8(6) . . ?
C02K C021 C02H 109.2(7) . . ?
C01S C022 H02A 109.5 . . ?
C01S C022 H02B 109.5 . . ?
C01S C022 H02C 109.5 . . ?
H02A C022 H02B 109.5 . . ?
H02A C022 H02C 109.5 . . ?
H02B C022 H02C 109.5 . . ?
C01W C023 H023 120.7 . . ?
C01W C023 C02F 118.5(5) . . ?
C02F C023 H023 120.7 . . ?
C01S C024 H02D 109.5 . . ?
C01S C024 H02E 109.5 . . ?
C01S C024 H02F 109.5 . . ?
H02D C024 H02E 109.5 . . ?
H02D C024 H02F 109.5 . . ?
H02E C024 H02F 109.5 . . ?
C01I C025 H02G 109.5 . . ?
C01I C025 H02H 109.5 . . ?
C01I C025 H02I 109.5 . . ?
H02G C025 H02H 109.5 . . ?
H02G C025 H02I 109.5 . . ?
H02H C025 H02I 109.5 . . ?
C01N C026 H02J 109.5 . . ?
C01N C026 H02K 109.5 . . ?
C01N C026 H02L 109.5 . . ?
H02J C026 H02K 109.5 . . ?
H02J C026 H02L 109.5 . . ?
H02K C026 H02L 109.5 . . ?
C01Y C027 H027 120.7 . . ?
C02B C027 C01Y 118.5(6) . . ?
C02B C027 H027 120.7 . . ?
C021 C028 H02M 109.5 . . ?
C021 C028 H02N 109.5 . . ?
C021 C028 H02O 109.5 . . ?
H02M C028 H02N 109.5 . . ?
H02M C028 H02O 109.5 . . ?
H02N C028 H02O 109.5 . . ?
C01L C029 H029 120.6 . . ?
C02F C029 C01L 118.7(5) . . ?
C02F C029 H029 120.6 . . ?
C01O C02A H02P 109.5 . . ?
C01O C02A H02Q 109.5 . . ?
C01O C02A H02R 109.5 . . ?
H02P C02A H02Q 109.5 . . ?
H02P C02A H02R 109.5 . . ?
H02Q C02A H02R 109.5 . . ?
C020 C02B H02S 119.9 . . ?
C027 C02B C020 120.2(6) . . ?
C027 C02B H02S 119.9 . . ?
C01Q C02D H02T 109.5 . . ?
C01Q C02D H02U 109.5 . . ?
C01Q C02D H02V 109.5 . . ?
H02T C02D H02U 109.5 . . ?
H02T C02D H02V 109.5 . . ?
H02U C02D H02V 109.5 . . ?
C01V C02E C02I 112.1(5) . . ?
C02G C02E C01V 107.7(5) . . ?
C02G C02E C02I 107.2(6) . . ?
C02M C02E C01V 110.8(6) . . ?
C02M C02E C02G 108.4(7) . . ?
C02M C02E C02I 110.4(7) . . ?
C023 C02F C029 119.5(6) . . ?
C023 C02F H02W 120.3 . . ?
C029 C02F H02W 120.3 . . ?
C02E C02G H02X 109.5 . . ?
C02E C02G H02Y 109.5 . . ?
C02E C02G H 109.5 . . ?
H02X C02G H02Y 109.5 . . ?
H02X C02G H 109.5 . . ?
H02Y C02G H 109.5 . . ?
C021 C02H H02Z 109.5 . . ?
C021 C02H HA 109.5 . . ?
C021 C02H HB 109.5 . . ?
H02Z C02H HA 109.5 . . ?
H02Z C02H HB 109.5 . . ?
HA C02H HB 109.5 . . ?
C02E C02I H02 109.5 . . ?
C02E C02I HC 109.5 . . ?
C02E C02I HD 109.5 . . ?
H02 C02I HC 109.5 . . ?
H02 C02I HD 109.5 . . ?
HC C02I HD 109.5 . . ?
C021 C02K H0AA 109.5 . . ?
C021 C02K HE 109.5 . . ?
C021 C02K HF 109.5 . . ?
H0AA C02K HE 109.5 . . ?
H0AA C02K HF 109.5 . . ?
HE C02K HF 109.5 . . ?
C00H C02L C00J 111.7(5) 2_765 . ?
C00H C02L C02O 109.9(7) 2_765 . ?
C00J C02L C02O 109.5(7) . . ?
C02L C02L C00H 112.8(8) 2_765 2_765 ?
C02L C02L C00J 113.0(8) 2_765 . ?
C02L C02L C02O 99.2(9) 2_765 . ?
C02E C02M H1AA 109.5 . . ?
C02E C02M HG 109.5 . . ?
C02E C02M HH 109.5 . . ?
H1AA C02M HG 109.5 . . ?
H1AA C02M HH 109.5 . . ?
HG C02M HH 109.5 . . ?
C02L C02O H2AA 109.5 . . ?
C02L C02O HI 109.5 . . ?
C02L C02O HJ 109.5 . . ?
H2AA C02O HI 109.5 . . ?
H2AA C02O HJ 109.5 . . ?
HI C02O HJ 109.5 . . ?
Cl02 C10 Cl1 83.0(12) . . ?
H1A C1 H1B 109.5 . . ?
H1A C1 H1C 109.5 . . ?
H1B C1 H1C 109.5 . . ?
C2 C1 H1A 109.5 . . ?
C2 C1 H1B 109.5 . . ?
C2 C1 H1C 109.5 . . ?
N0AA C2 C1 174(2) . . ?

loop_
_geom_bond_atom_site_label_1
_geom_bond_atom_site_label_2
_geom_bond_distance
_geom_bond_site_symmetry_2
_geom_bond_publ_flag
Ag01 N003 2.191(4) . ?
Ag01 N004 2.216(4) . ?
Ag02 O005 2.560(5) . ?
Ag02 N009 2.221(4) . ?
Ag02 N00B 2.216(4) . ?
N003 C00E 1.355(6) . ?
N003 C00R 1.345(6) . ?
N004 C00D 1.354(7) . ?
N004 C01E 1.340(6) . ?
O005 N007 1.245(6) . ?
O006 N00C 1.236(6) . ?
N007 O00A 1.241(6) . ?
N007 O01K 1.203(7) . ?
O008 N00C 1.240(6) . ?
N009 C01A 1.337(7) . ?
N009 C01Y 1.338(7) . ?
N00B C01L 1.348(7) . ?
N00B C01W 1.341(7) . ?
N00C O02C 1.208(7) . ?
C00D C00U 1.434(7) . ?
C00D C01R 1.392(7) . ?
C00E C00I 1.438(7) . ?
C00E C00S 1.388(7) . ?
C00F C00Z 1.189(8) . ?
C00F C01L 1.434(7) . ?
C00G C00I 1.200(7) . ?
C00G C00M 1.419(7) . ?
C00H C00K 1.389(7) . ?
C00H C019 1.384(7) . ?
C00H C02L 1.521(8) 2_765 ?
C00J C00M 1.419(7) . ?
C00J C00Y 1.379(7) . ?
C00J C02L 1.532(8) . ?
C00K H00K 0.9300 . ?
C00K C01D 1.401(7) . ?
C00L C00U 1.188(7) . ?
C00L C010 1.436(7) . ?
C00M C019 1.399(7) . ?
C00N C01P 1.375(7) . ?
C00N C01Q 1.511(7) . ?
C00N C01T 1.395(7) . ?
C00O C018 1.386(7) . ?
C00O C01G 1.386(7) . ?
C00O C01I 1.512(7) 2_655 ?
C00P H00P 0.9300 . ?
C00P C00R 1.379(7) . ?
C00P C013 1.383(8) . ?
C00Q C00V 1.417(7) . ?
C00Q C012 1.389(7) . ?
C00Q C01I 1.510(7) . ?
C00R H00R 0.9300 . ?
C00S H00S 0.9300 . ?
C00S C013 1.381(7) . ?
C00T C017 1.384(7) . ?
C00T C01H 1.395(7) . ?
C00T C01O 1.520(7) . ?
C00V C00Z 1.429(7) . ?
C00V C01G 1.404(7) . ?
C00W C011 1.419(7) . ?
C00W C01B 1.433(7) . ?
C00W C01T 1.386(7) . ?
C00X C015 1.409(7) . ?
C00X C01H 1.393(7) . ?
C00X C01N 1.528(7) . ?
C00Y H00Y 0.9300 . ?
C00Y C01D 1.412(7) 2_765 ?
C010 C017 1.411(7) . ?
C010 C01F 1.399(7) . ?
C011 C015 1.372(7) . ?
C011 C01O 1.525(7) . ?
C012 H012 0.9300 . ?
C012 C016 1.402(7) 2_655 ?
C013 H013 0.9300 . ?
C014 C01A 1.437(7) . ?
C014 C01B 1.197(7) . ?
C015 H015 0.9300 . ?
C016 C018 1.396(8) . ?
C016 C021 1.536(7) . ?
C017 H017 0.9300 . ?
C018 H018 0.9300 . ?
C019 H019 0.9300 . ?
C01A C020 1.400(8) . ?
C01C H01C 0.9300 . ?
C01C C01E 1.379(8) . ?
C01C C01J 1.374(8) . ?
C01D C01S 1.522(7) . ?
C01E H01E 0.9300 . ?
C01F C01M 1.385(7) . ?
C01F C01Q 1.513(7) . ?
C01G H01G 0.9300 . ?
C01H H01H 0.9300 . ?
C01I C01I 1.519(10) 2_655 ?
C01I C025 1.575(8) . ?
C01J H01J 0.9300 . ?
C01J C01R 1.377(8) . ?
C01L C029 1.387(7) . ?
C01M H01M 0.9300 . ?
C01M C01V 1.385(8) . ?
C01N C01U 1.525(7) . ?
C01N C01X 1.533(7) . ?
C01N C026 1.536(8) . ?
C01O C01Q 1.495(8) . ?
C01O C02A 1.571(8) . ?
C01P H01P 0.9300 . ?
C01P C01V 1.406(8) . ?
C01Q C02D 1.591(8) . ?
C01R H01R 0.9300 . ?
C01S C01Z 1.538(8) . ?
C01S C022 1.524(8) . ?
C01S C024 1.541(7) . ?
C01T H01T 0.9300 . ?
C01U H01A 0.9600 . ?
C01U H01B 0.9600 . ?
C01U H01D 0.9600 . ?
C01V C02E 1.537(8) . ?
C01W H01W 0.9300 . ?
C01W C023 1.369(8) . ?
C01X H01F 0.9600 . ?
C01X H01I 0.9600 . ?
C01X H01K 0.9600 . ?
C01Y H01Y 0.9300 . ?
C01Y C027 1.379(8) . ?
C01Z H01L 0.9600 . ?
C01Z H01N 0.9600 . ?
C01Z H01O 0.9600 . ?
C020 C02B 1.393(8) . ?
C021 C028 1.521(9) . ?
C021 C02H 1.532(10) . ?
C021 C02K 1.513(9) . ?
C022 H02A 0.9600 . ?
C022 H02B 0.9600 . ?
C022 H02C 0.9600 . ?
C023 H023 0.9300 . ?
C023 C02F 1.374(9) . ?
C024 H02D 0.9600 . ?
C024 H02E 0.9600 . ?
C024 H02F 0.9600 . ?
C025 H02G 0.9600 . ?
C025 H02H 0.9600 . ?
C025 H02I 0.9600 . ?
C026 H02J 0.9600 . ?
C026 H02K 0.9600 . ?
C026 H02L 0.9600 . ?
C027 H027 0.9300 . ?
C027 C02B 1.361(9) . ?
C028 H02M 0.9600 . ?
C028 H02N 0.9600 . ?
C028 H02O 0.9600 . ?
C029 H029 0.9300 . ?
C029 C02F 1.374(9) . ?
C02A H02P 0.9600 . ?
C02A H02Q 0.9600 . ?
C02A H02R 0.9600 . ?
C02B H02S 0.9300 . ?
C02D H02T 0.9600 . ?
C02D H02U 0.9600 . ?
C02D H02V 0.9600 . ?
C02E C02G 1.522(10) . ?
C02E C02I 1.537(9) . ?
C02E C02M 1.517(10) . ?
C02F H02W 0.9300 . ?
C02G H02X 0.9600 . ?
C02G H02Y 0.9600 . ?
C02G H 0.9600 . ?
C02H H02Z 0.9600 . ?
C02H HA 0.9600 . ?
C02H HB 0.9600 . ?
C02I H02 0.9600 . ?
C02I HC 0.9600 . ?
C02I HD 0.9600 . ?
Cl02 C10 1.85(2) . ?
C02K H0AA 0.9600 . ?
C02K HE 0.9600 . ?
C02K HF 0.9600 . ?
C02L C02L 1.417(15) 2_765 ?
C02L C02O 1.628(9) . ?
C02M H1AA 0.9600 . ?
C02M HG 0.9600 . ?
C02M HH 0.9600 . ?
Cl1 C10 1.94(3) . ?
C02O H2AA 0.9600 . ?
C02O HI 0.9600 . ?
C02O HJ 0.9600 . ?
N0AA C2 1.16(2) . ?
C1 H1A 0.9600 . ?
C1 H1B 0.9600 . ?
C1 H1C 0.9600 . ?
C1 C2 1.62(3) . ?
